data_4515180
loop_
_publ_author_name
'Kuriyama, Shogo'
'Nagata, Yuuya'
'Suginome, Michinori'

_publ_section_title
;
 Telechelic Helical Poly(quinoxaline-2,3-diyl)s Containing a Structurally
 Defined, Circularly Polarized Luminescent Terquinoxaline Core: Synthesis
 by Core-Initiated Bidirectional Living Polymerization
;
_journal_issue 4
_journal_name_full 'ACS Macro Letters'
_journal_page_first 479
_journal_paper_doi 10.1021/acsmacrolett.9b00165
_journal_volume 8
_journal_year 2019
_chemical_formula_sum 'C102 H108 Cl2 N6 O2 P4 Pd2 S2'
_chemical_formula_weight 1921.64
_space_group_crystal_system triclinic
_space_group_IT_number 2
_space_group_name_Hall '-P 1'
_space_group_name_H-M_alt 'P -1'
_symmetry_space_group_name_Hall '-P 1'
_symmetry_space_group_name_H-M 'P -1'
_atom_sites_solution_hydrogens geom
_audit_creation_method SHELXL-2017/1
_cell_angle_alpha 81.0382(8)
_cell_angle_beta 77.9769(8)
_cell_angle_gamma 89.6204(9)
_cell_formula_units_Z 2
_cell_length_a 14.5738(4)
_cell_length_b 18.0601(5)
_cell_length_c 18.5802(5)
_cell_measurement_reflns_used 54057
_cell_measurement_temperature 93(2)
_cell_measurement_theta_max 27.51
_cell_measurement_theta_min 2.995
_cell_volume 4723.0(2)
_computing_structure_refinement 'SHELXL-2017/1 (Sheldrick, 2017)'
_diffrn_ambient_temperature 93(2)
_diffrn_measured_fraction_theta_full 0.998
_diffrn_measured_fraction_theta_max 0.995
_diffrn_measurement_device_type 'Rigaku R-AXIS RAPID'
_diffrn_radiation_type MoK\a
_diffrn_radiation_wavelength 0.71075
_diffrn_reflns_av_R_equivalents 0.0494
_diffrn_reflns_av_unetI/netI 0.0449
_diffrn_reflns_Laue_measured_fraction_full 0.998
_diffrn_reflns_Laue_measured_fraction_max 0.995
_diffrn_reflns_limit_h_max 18
_diffrn_reflns_limit_h_min -18
_diffrn_reflns_limit_k_max 23
_diffrn_reflns_limit_k_min -23
_diffrn_reflns_limit_l_max 24
_diffrn_reflns_limit_l_min -24
_diffrn_reflns_number 76247
_diffrn_reflns_point_group_measured_fraction_full 0.998
_diffrn_reflns_point_group_measured_fraction_max 0.995
_diffrn_reflns_theta_full 25.242
_diffrn_reflns_theta_max 27.481
_diffrn_reflns_theta_min 2.993
_exptl_absorpt_coefficient_mu 0.601
_exptl_absorpt_correction_type multi-scan
_exptl_absorpt_process_details
;
    Higashi, T. (1995). Program for Absorption Correction.
    Rigaku Corporation, Tokyo, Japan.
;
_exptl_crystal_colour orange
_exptl_crystal_density_diffrn 1.351
_exptl_crystal_description block
_exptl_crystal_F_000 1992
_exptl_crystal_size_max 0.400
_exptl_crystal_size_mid 0.300
_exptl_crystal_size_min 0.250
_exptl_transmission_factor_max 1.0000
_exptl_transmission_factor_min 0.7236
_refine_diff_density_max 2.010
_refine_diff_density_min -2.616
_refine_diff_density_rms 0.133
_refine_ls_extinction_method none
_refine_ls_goodness_of_fit_ref 1.088
_refine_ls_hydrogen_treatment constr
_refine_ls_matrix_type full
_refine_ls_number_parameters 1045
_refine_ls_number_reflns 21554
_refine_ls_number_restraints 0
_refine_ls_restrained_S_all 1.088
_refine_ls_R_factor_all 0.0747
_refine_ls_R_factor_gt 0.0612
_refine_ls_shift/su_max 0.002
_refine_ls_shift/su_mean 0.000
_refine_ls_structure_factor_coef Fsqd
_refine_ls_weighting_details 'w=1/[\s^2^(Fo^2^)+(0.1124P)^2^+6.8460P] where P=(Fo^2^+2Fc^2^)/3'
_refine_ls_weighting_scheme calc
_refine_ls_wR_factor_gt 0.1746
_refine_ls_wR_factor_ref 0.1916
_reflns_Friedel_coverage 0.000
_reflns_number_gt 17391
_reflns_number_total 21554
_reflns_threshold_expression 'I > 2\s(I)'
_cod_data_source_file 1c.cif
_cod_data_source_block 1c
_cod_database_code 4515180
_shelx_shelxl_version_number 2017/1
_shelx_space_group_comment
;
The symmetry employed for this shelxl refinement is uniquely defined
by the following loop, which should always be used as a source of
symmetry information in preference to the above space-group names.
They are only intended as comments.
;
_shelx_estimated_absorpt_t_min 0.795
_shelx_estimated_absorpt_t_max 0.864

loop_
_space_group_symop_operation_xyz
'x, y, z'
'-x, -y, -z'

loop_
_atom_site_label
_atom_site_type_symbol
_atom_site_fract_x
_atom_site_fract_y
_atom_site_fract_z
_atom_site_U_iso_or_equiv
_atom_site_adp_type
_atom_site_occupancy
_atom_site_site_symmetry_order
_atom_site_calc_flag
_atom_site_refinement_flags_posn
_atom_site_refinement_flags_adp
N1 N 0.4018(2) 0.93842(17) 0.26780(17) 0.0223(6) Uani 1 1 d . .
N2 N 0.2735(2) 0.86678(16) 0.20590(17) 0.0208(6) Uani 1 1 d . .
N3 N 0.1975(2) 0.76271(17) 0.37798(17) 0.0222(6) Uani 1 1 d . .
N4 N 0.2600(2) 0.63139(17) 0.32254(17) 0.0234(6) Uani 1 1 d . .
N5 N 0.3773(2) 0.73206(17) 0.15813(17) 0.0225(6) Uani 1 1 d . .
N6 N 0.2533(2) 0.65951(17) 0.09181(17) 0.0242(6) Uani 1 1 d . .
C1 C 0.3523(2) 0.8789(2) 0.3065(2) 0.0220(7) Uani 1 1 d . .
C2 C 0.2916(2) 0.8400(2) 0.27145(19) 0.0215(7) Uani 1 1 d . .
C3 C 0.3216(2) 0.9308(2) 0.1663(2) 0.0217(7) Uani 1 1 d . .
C4 C 0.3057(2) 0.96050(19) 0.0945(2) 0.0223(7) Uani 1 1 d . .
C5 C 0.3648(3) 1.0182(2) 0.0535(2) 0.0242(7) Uani 1 1 d . .
H1 H 0.356511 1.038464 0.005019 0.029 Uiso 1 1 calc R U
C6 C 0.4368(3) 1.0481(2) 0.0809(2) 0.0271(8) Uani 1 1 d . .
H2 H 0.477513 1.086087 0.049304 0.033 Uiso 1 1 calc R U
C7 C 0.4507(2) 1.0244(2) 0.1523(2) 0.0228(7) Uani 1 1 d . .
C8 C 0.3902(2) 0.96422(19) 0.1967(2) 0.0210(7) Uani 1 1 d . .
C9 C 0.2291(2) 0.9313(2) 0.0624(2) 0.0216(7) Uani 1 1 d . .
C10 C 0.1831(3) 0.9815(2) 0.0170(2) 0.0254(7) Uani 1 1 d . .
H3 H 0.201121 1.033165 0.007067 0.030 Uiso 1 1 calc R U
C11 C 0.1118(3) 0.9571(2) -0.0136(2) 0.0265(8) Uani 1 1 d . .
H4 H 0.082584 0.992193 -0.044751 0.032 Uiso 1 1 calc R U
C12 C 0.0824(3) 0.8818(2) 0.0008(2) 0.0252(7) Uani 1 1 d . .
C13 C 0.1282(3) 0.8320(2) 0.0455(2) 0.0266(8) Uani 1 1 d . .
H5 H 0.109433 0.780519 0.056056 0.032 Uiso 1 1 calc R U
C14 C 0.2008(3) 0.8557(2) 0.0751(2) 0.0250(7) Uani 1 1 d . .
H6 H 0.231702 0.820118 0.104387 0.030 Uiso 1 1 calc R U
C15 C 0.0052(3) 0.8546(2) -0.0328(3) 0.0333(9) Uani 1 1 d . .
H7 H -0.013699 0.802968 -0.009355 0.050 Uiso 1 1 calc R U
H8 H 0.028195 0.856058 -0.086487 0.050 Uiso 1 1 calc R U
H9 H -0.048936 0.886983 -0.024331 0.050 Uiso 1 1 calc R U
C16 C 0.5292(3) 1.0579(2) 0.1783(2) 0.0241(7) Uani 1 1 d . .
C17 C 0.5199(3) 1.0762(2) 0.2501(2) 0.0272(8) Uani 1 1 d . .
H10 H 0.462123 1.066272 0.285191 0.033 Uiso 1 1 calc R U
C18 C 0.5952(3) 1.1088(2) 0.2700(2) 0.0291(8) Uani 1 1 d . .
H11 H 0.587508 1.121514 0.318629 0.035 Uiso 1 1 calc R U
C19 C 0.6819(3) 1.1234(2) 0.2207(2) 0.0302(8) Uani 1 1 d . .
C20 C 0.6905(3) 1.1054(2) 0.1497(2) 0.0332(9) Uani 1 1 d . .
H12 H 0.748625 1.115041 0.115001 0.040 Uiso 1 1 calc R U
C21 C 0.6156(3) 1.0734(2) 0.1281(2) 0.0303(8) Uani 1 1 d . .
H13 H 0.623155 1.062127 0.078998 0.036 Uiso 1 1 calc R U
C22 C 0.7625(3) 1.1583(3) 0.2445(3) 0.0442(11) Uani 1 1 d . .
H14 H 0.821306 1.135564 0.223692 0.066 Uiso 1 1 calc R U
H15 H 0.752152 1.149651 0.299060 0.066 Uiso 1 1 calc R U
H16 H 0.766193 1.212357 0.226342 0.066 Uiso 1 1 calc R U
C23 C 0.2501(2) 0.76515(19) 0.3106(2) 0.0214(7) Uani 1 1 d . .
C24 C 0.2725(2) 0.6976(2) 0.2790(2) 0.0215(7) Uani 1 1 d . .
C25 C 0.2156(2) 0.6289(2) 0.3959(2) 0.0224(7) Uani 1 1 d . .
C26 C 0.2079(3) 0.5593(2) 0.4460(2) 0.0260(8) Uani 1 1 d . .
C27 C 0.1460(3) 0.5560(2) 0.5132(2) 0.0292(8) Uani 1 1 d . .
H17 H 0.138240 0.510218 0.547137 0.035 Uiso 1 1 calc R U
C28 C 0.0936(3) 0.6177(2) 0.5338(2) 0.0284(8) Uani 1 1 d . .
H18 H 0.048080 0.611461 0.579135 0.034 Uiso 1 1 calc R U
C29 C 0.1068(2) 0.6874(2) 0.4896(2) 0.0236(7) Uani 1 1 d . .
C30 C 0.1722(2) 0.6939(2) 0.4202(2) 0.0220(7) Uani 1 1 d . .
C31 C 0.2696(3) 0.4961(2) 0.4290(2) 0.0305(8) Uani 1 1 d . .
C32 C 0.2499(3) 0.4217(2) 0.4358(2) 0.0318(8) Uani 1 1 d . .
C33 C 0.3328(3) 0.3793(2) 0.4233(2) 0.0331(9) Uani 1 1 d . .
H19 H 0.331658 0.326500 0.424828 0.040 Uiso 1 1 calc R U
C34 C 0.4136(3) 0.4208(3) 0.4091(3) 0.0389(10) Uani 1 1 d . .
H20 H 0.474646 0.400676 0.400337 0.047 Uiso 1 1 calc R U
C35 C 0.1537(2) 0.3918(2) 0.4514(2) 0.0248(7) Uani 1 1 d . .
H21 H 0.138207 0.363668 0.502048 0.037 Uiso 1 1 calc R U
H22 H 0.147763 0.358451 0.415616 0.037 Uiso 1 1 calc R U
H23 H 0.110448 0.433274 0.446825 0.037 Uiso 1 1 calc R U
C36 C 0.0496(2) 0.7500(2) 0.5149(2) 0.0248(7) Uani 1 1 d . .
C37 C 0.0274(3) 0.7688(2) 0.5853(2) 0.0309(8) Uani 1 1 d . .
C38 C -0.0424(3) 0.8241(3) 0.5904(3) 0.0376(9) Uani 1 1 d . .
H24 H -0.066291 0.843610 0.635062 0.045 Uiso 1 1 calc R U
C39 C -0.0720(3) 0.8467(2) 0.5265(3) 0.0378(10) Uani 1 1 d . .
H25 H -0.118503 0.883073 0.521057 0.045 Uiso 1 1 calc R U
C40 C 0.0718(3) 0.7368(3) 0.6494(3) 0.0409(10) Uani 1 1 d . .
H26 H 0.036851 0.691319 0.676768 0.061 Uiso 1 1 calc R U
H27 H 0.070331 0.773883 0.682951 0.061 Uiso 1 1 calc R U
H28 H 0.136991 0.724526 0.630258 0.061 Uiso 1 1 calc R U
C41 C 0.3005(2) 0.69550(19) 0.1972(2) 0.0212(7) Uani 1 1 d . .
C42 C 0.2401(2) 0.6546(2) 0.1651(2) 0.0237(7) Uani 1 1 d . .
C43 C 0.3315(2) 0.6991(2) 0.0489(2) 0.0223(7) Uani 1 1 d . .
C44 C 0.3497(3) 0.6991(2) -0.0296(2) 0.0264(7) Uani 1 1 d . .
C45 C 0.4342(3) 0.7296(2) -0.0717(2) 0.0328(9) Uani 1 1 d . .
H29 H 0.447827 0.730334 -0.124106 0.039 Uiso 1 1 calc R U
C46 C 0.5000(3) 0.7593(2) -0.0383(2) 0.0292(8) Uani 1 1 d . .
H30 H 0.558055 0.778480 -0.068929 0.035 Uiso 1 1 calc R U
C47 C 0.4848(3) 0.7621(2) 0.0376(2) 0.0243(7) Uani 1 1 d . .
C48 C 0.3969(2) 0.73113(19) 0.0818(2) 0.0223(7) Uani 1 1 d . .
C49 C 0.2813(3) 0.6641(2) -0.0644(2) 0.0274(8) Uani 1 1 d . .
C50 C 0.1971(3) 0.6974(3) -0.0720(3) 0.0422(11) Uani 1 1 d . .
H31 H 0.181876 0.743140 -0.053692 0.051 Uiso 1 1 calc R U
C51 C 0.1346(3) 0.6649(3) -0.1059(3) 0.0455(11) Uani 1 1 d . .
H32 H 0.077609 0.689270 -0.110587 0.055 Uiso 1 1 calc R U
C52 C 0.1532(3) 0.5981(3) -0.1331(2) 0.0370(10) Uani 1 1 d . .
C53 C 0.2383(4) 0.5651(3) -0.1266(3) 0.0454(11) Uani 1 1 d . .
H33 H 0.253703 0.519573 -0.145258 0.054 Uiso 1 1 calc R U
C54 C 0.3013(3) 0.5980(2) -0.0929(3) 0.0384(10) Uani 1 1 d . .
H34 H 0.359094 0.574564 -0.089483 0.046 Uiso 1 1 calc R U
C55 C 0.0859(4) 0.5635(3) -0.1703(3) 0.0532(13) Uani 1 1 d . .
H35 H 0.022371 0.562753 -0.139595 0.080 Uiso 1 1 calc R U
H36 H 0.104285 0.512148 -0.176065 0.080 Uiso 1 1 calc R U
H37 H 0.087155 0.593118 -0.219399 0.080 Uiso 1 1 calc R U
C56 C 0.5594(2) 0.7935(2) 0.0687(2) 0.0244(7) Uani 1 1 d . .
C57 C 0.6539(3) 0.7791(2) 0.0414(2) 0.0319(9) Uani 1 1 d . .
H38 H 0.669807 0.748629 0.003566 0.038 Uiso 1 1 calc R U
C58 C 0.7248(3) 0.8090(2) 0.0691(2) 0.0316(8) Uani 1 1 d . .
H39 H 0.788337 0.799053 0.049108 0.038 Uiso 1 1 calc R U
C59 C 0.7052(3) 0.8528(2) 0.1249(2) 0.0299(8) Uani 1 1 d . .
C60 C 0.6110(3) 0.8685(2) 0.1507(2) 0.0282(8) Uani 1 1 d . .
H40 H 0.595387 0.899708 0.187946 0.034 Uiso 1 1 calc R U
C61 C 0.5396(3) 0.8392(2) 0.1229(2) 0.0256(7) Uani 1 1 d . .
H41 H 0.476273 0.850902 0.141500 0.031 Uiso 1 1 calc R U
C62 C 0.7817(3) 0.8817(3) 0.1577(3) 0.0400(10) Uani 1 1 d . .
H42 H 0.779348 0.853379 0.207546 0.060 Uiso 1 1 calc R U
H43 H 0.772580 0.934914 0.161073 0.060 Uiso 1 1 calc R U
H44 H 0.842919 0.875466 0.125655 0.060 Uiso 1 1 calc R U
C63 C 0.4938(3) 0.7209(2) 0.3086(2) 0.0306(8) Uani 1 1 d . .
H45 H 0.554605 0.696560 0.303606 0.046 Uiso 1 1 calc R U
H46 H 0.494090 0.758459 0.264326 0.046 Uiso 1 1 calc R U
H47 H 0.443937 0.683252 0.313448 0.046 Uiso 1 1 calc R U
C64 C 0.4664(3) 0.6876(2) 0.4660(2) 0.0370(10) Uani 1 1 d . .
H48 H 0.518202 0.654089 0.452763 0.056 Uiso 1 1 calc R U
H49 H 0.406475 0.660279 0.473125 0.056 Uiso 1 1 calc R U
H50 H 0.470850 0.705778 0.512167 0.056 Uiso 1 1 calc R U
C65 C 0.5857(3) 0.8142(2) 0.3851(2) 0.0297(8) Uani 1 1 d . .
C66 C 0.5964(3) 0.8904(3) 0.3583(2) 0.0346(9) Uani 1 1 d . .
H51 H 0.545626 0.917405 0.343168 0.042 Uiso 1 1 calc R U
C67 C 0.6820(3) 0.9277(3) 0.3534(3) 0.0428(11) Uani 1 1 d . .
H52 H 0.689512 0.979932 0.335080 0.051 Uiso 1 1 calc R U
C68 C 0.7560(3) 0.8877(3) 0.3758(3) 0.0452(11) Uani 1 1 d . .
H53 H 0.814024 0.912903 0.372864 0.054 Uiso 1 1 calc R U
C69 C 0.7458(3) 0.8119(3) 0.4020(3) 0.0478(12) Uani 1 1 d . .
H54 H 0.796670 0.785157 0.417241 0.057 Uiso 1 1 calc R U
C70 C 0.6610(3) 0.7742(3) 0.4062(3) 0.0410(10) Uani 1 1 d . .
H55 H 0.654424 0.721752 0.423395 0.049 Uiso 1 1 calc R U
C71 C 0.1630(3) 0.9594(2) 0.3701(3) 0.0355(9) Uani 1 1 d . .
H56 H 0.130401 0.911899 0.370966 0.053 Uiso 1 1 calc R U
H57 H 0.197001 0.978020 0.319233 0.053 Uiso 1 1 calc R U
H58 H 0.117083 0.996285 0.386923 0.053 Uiso 1 1 calc R U
C72 C 0.1715(3) 0.9382(2) 0.5245(3) 0.0371(9) Uani 1 1 d . .
H59 H 0.129335 0.980731 0.525861 0.056 Uiso 1 1 calc R U
H60 H 0.210776 0.939235 0.561199 0.056 Uiso 1 1 calc R U
H61 H 0.134259 0.891247 0.536310 0.056 Uiso 1 1 calc R U
C73 C 0.3077(3) 1.0345(2) 0.4196(2) 0.0317(8) Uani 1 1 d . .
C74 C 0.2858(3) 1.0989(2) 0.3750(3) 0.0384(10) Uani 1 1 d . .
H62 H 0.236845 1.097053 0.348627 0.046 Uiso 1 1 calc R U
C75 C 0.3356(3) 1.1658(2) 0.3692(3) 0.0477(12) Uani 1 1 d . .
H63 H 0.319954 1.209781 0.339453 0.057 Uiso 1 1 calc R U
C76 C 0.4076(4) 1.1682(3) 0.4067(3) 0.0471(12) Uani 1 1 d . .
H64 H 0.441316 1.214019 0.402690 0.056 Uiso 1 1 calc R U
C77 C 0.4312(3) 1.1039(3) 0.4503(3) 0.0423(11) Uani 1 1 d . .
H65 H 0.481440 1.105559 0.475517 0.051 Uiso 1 1 calc R U
C78 C 0.3809(3) 1.0378(3) 0.4567(3) 0.0395(10) Uani 1 1 d . .
H66 H 0.396514 0.993975 0.486762 0.047 Uiso 1 1 calc R U
C79 C -0.0505(3) 0.6366(3) 0.3423(3) 0.0414(10) Uani 1 1 d . .
H67 H -0.098340 0.674797 0.348121 0.062 Uiso 1 1 calc R U
H68 H -0.013691 0.635635 0.380928 0.062 Uiso 1 1 calc R U
H69 H -0.080982 0.587362 0.346951 0.062 Uiso 1 1 calc R U
C80 C 0.0445(3) 0.7600(2) 0.2438(3) 0.0351(9) Uani 1 1 d . .
H70 H 0.086379 0.779457 0.196163 0.053 Uiso 1 1 calc R U
H71 H 0.072645 0.770339 0.284852 0.053 Uiso 1 1 calc R U
H72 H -0.016098 0.784464 0.246712 0.053 Uiso 1 1 calc R U
C81 C -0.0468(3) 0.6506(2) 0.1837(2) 0.0300(8) Uani 1 1 d . .
C82 C -0.0052(3) 0.6359(2) 0.1135(2) 0.0339(9) Uani 1 1 d . .
H73 H 0.060889 0.631106 0.100516 0.041 Uiso 1 1 calc R U
C83 C -0.0601(3) 0.6281(3) 0.0614(3) 0.0414(11) Uani 1 1 d . .
H74 H -0.031153 0.618764 0.013003 0.050 Uiso 1 1 calc R U
C84 C -0.1562(3) 0.6340(3) 0.0806(3) 0.0450(12) Uani 1 1 d . .
H75 H -0.193645 0.627091 0.045843 0.054 Uiso 1 1 calc R U
C85 C -0.1985(3) 0.6499(3) 0.1501(3) 0.0478(12) Uani 1 1 d . .
H76 H -0.264519 0.655253 0.162531 0.057 Uiso 1 1 calc R U
C86 C -0.1445(3) 0.6581(3) 0.2017(3) 0.0395(10) Uani 1 1 d . .
H77 H -0.173746 0.668862 0.249503 0.047 Uiso 1 1 calc R U
C87 C 0.2554(4) 0.3990(3) 0.2390(3) 0.0515(13) Uani 1 1 d . .
H78 H 0.296372 0.365794 0.210385 0.077 Uiso 1 1 calc R U
H79 H 0.191577 0.377114 0.253906 0.077 Uiso 1 1 calc R U
H80 H 0.278941 0.404911 0.283483 0.077 Uiso 1 1 calc R U
C88 C 0.2227(3) 0.4682(3) 0.0977(3) 0.0416(10) Uani 1 1 d . .
H81 H 0.223104 0.514418 0.062163 0.062 Uiso 1 1 calc R U
H82 H 0.159879 0.444550 0.110270 0.062 Uiso 1 1 calc R U
H83 H 0.268257 0.433718 0.075462 0.062 Uiso 1 1 calc R U
C89 C 0.3775(3) 0.5185(2) 0.1542(2) 0.0308(8) Uani 1 1 d . .
C90 C 0.4273(4) 0.5218(3) 0.2103(3) 0.0473(12) Uani 1 1 d . .
H84 H 0.397136 0.507228 0.261043 0.057 Uiso 1 1 calc R U
C91 C 0.5198(4) 0.5462(4) 0.1926(4) 0.0587(15) Uani 1 1 d . .
H85 H 0.553564 0.547083 0.231016 0.070 Uiso 1 1 calc R U
C92 C 0.5646(3) 0.5697(3) 0.1176(4) 0.0508(13) Uani 1 1 d . .
H86 H 0.628193 0.587042 0.105246 0.061 Uiso 1 1 calc R U
C93 C 0.5153(3) 0.5674(2) 0.0626(3) 0.0401(10) Uani 1 1 d . .
H87 H 0.545024 0.583603 0.012056 0.048 Uiso 1 1 calc R U
C94 C 0.4223(3) 0.5415(2) 0.0799(2) 0.0329(9) Uani 1 1 d . .
H88 H 0.389320 0.539436 0.041143 0.039 Uiso 1 1 calc R U
C95 C 0.5871(5) 0.3264(4) 0.2792(4) 0.0643(15) Uiso 1 1 d . .
C96 C 0.6625(4) 0.3562(3) 0.3126(3) 0.0523(12) Uiso 1 1 d . .
C97 C 0.7032(4) 0.4614(3) 0.3622(3) 0.0471(11) Uiso 1 1 d . .
C98 C 0.6728(4) 0.5398(3) 0.3745(3) 0.0532(13) Uiso 1 1 d . .
S1 S 0.39174(7) 0.51334(6) 0.40907(6) 0.0329(2) Uani 1 1 d . .
S2 S -0.01456(7) 0.80119(6) 0.45642(6) 0.0307(2) Uani 1 1 d . .
P1 P 0.47304(7) 0.76682(5) 0.39143(6) 0.0251(2) Uani 1 1 d . .
Cl1 Cl 0.34390(8) 0.82015(6) 0.54597(5) 0.0347(2) Uani 1 1 d . .
Cl2 Cl 0.04427(8) 0.47654(6) 0.29776(6) 0.0397(3) Uani 1 1 d . .
Pd1 Pd 0.35216(2) 0.84949(2) 0.41472(2) 0.02230(9) Uani 1 1 d . .
Pd2 Pd 0.14740(2) 0.57613(2) 0.22801(2) 0.02508(9) Uani 1 1 d . .
P2 P 0.24576(7) 0.94462(6) 0.43192(6) 0.0262(2) Uani 1 1 d . .
P3 P 0.02691(7) 0.65879(6) 0.25069(6) 0.0282(2) Uani 1 1 d . .
P4 P 0.25389(8) 0.49023(6) 0.18156(6) 0.0317(2) Uani 1 1 d . .
O1 O 0.6382(2) 0.43023(19) 0.32736(19) 0.0439(8) Uiso 1 1 d . .
O2 O 0.0887(4) 0.0938(3) 0.2216(3) 0.0987(17) Uiso 1 1 d . .
C99 C 0.0710(5) 0.0235(4) 0.2040(4) 0.0634(15) Uiso 1 1 d . .
C100 C 0.1767(7) 0.1241(5) 0.1725(5) 0.095(2) Uiso 1 1 d . .
C101 C -0.0285(7) -0.0041(6) 0.2565(6) 0.109(3) Uiso 1 1 d . .
C102 C 0.1938(9) 0.2063(7) 0.1881(7) 0.133(4) Uiso 1 1 d . .

loop_
_atom_site_aniso_label
_atom_site_aniso_U_11
_atom_site_aniso_U_22
_atom_site_aniso_U_33
_atom_site_aniso_U_23
_atom_site_aniso_U_13
_atom_site_aniso_U_12
N1 0.0215(14) 0.0208(14) 0.0245(15) 0.0009(12) -0.0083(12) 0.0010(11)
N2 0.0206(14) 0.0168(13) 0.0245(15) 0.0012(11) -0.0067(12) 0.0013(11)
N3 0.0186(14) 0.0213(14) 0.0268(15) 0.0026(12) -0.0097(12) 0.0009(11)
N4 0.0189(14) 0.0234(15) 0.0281(16) 0.0017(12) -0.0098(12) 0.0029(11)
N5 0.0210(14) 0.0209(14) 0.0270(16) -0.0010(12) -0.0106(12) 0.0050(11)
N6 0.0245(15) 0.0221(15) 0.0271(16) 0.0001(12) -0.0112(13) 0.0023(12)
C1 0.0204(16) 0.0211(16) 0.0238(17) 0.0012(13) -0.0068(14) 0.0053(13)
C2 0.0194(16) 0.0231(17) 0.0217(17) 0.0006(13) -0.0070(13) 0.0012(13)
C3 0.0181(16) 0.0232(17) 0.0236(17) -0.0028(14) -0.0046(13) 0.0040(13)
C4 0.0217(16) 0.0185(16) 0.0264(18) 0.0006(13) -0.0072(14) 0.0040(13)
C5 0.0262(18) 0.0222(17) 0.0238(17) 0.0018(14) -0.0084(14) 0.0008(14)
C6 0.0297(19) 0.0233(18) 0.0275(19) 0.0001(15) -0.0071(15) -0.0017(15)
C7 0.0217(16) 0.0191(16) 0.0273(18) -0.0004(14) -0.0068(14) 0.0015(13)
C8 0.0200(16) 0.0182(16) 0.0249(17) -0.0008(13) -0.0071(14) 0.0039(13)
C9 0.0193(16) 0.0225(17) 0.0228(17) -0.0006(13) -0.0060(13) 0.0037(13)
C10 0.0242(17) 0.0265(18) 0.0260(18) -0.0017(14) -0.0086(15) 0.0076(14)
C11 0.0212(17) 0.0273(18) 0.0299(19) 0.0035(15) -0.0092(15) 0.0063(14)
C12 0.0200(16) 0.0285(19) 0.0278(18) -0.0030(15) -0.0077(14) 0.0050(14)
C13 0.0254(18) 0.0240(18) 0.0313(19) -0.0011(15) -0.0102(15) 0.0011(14)
C14 0.0249(17) 0.0225(17) 0.0289(19) 0.0005(14) -0.0118(15) 0.0041(14)
C15 0.0256(19) 0.035(2) 0.044(2) -0.0090(18) -0.0175(18) 0.0068(16)
C16 0.0227(17) 0.0198(16) 0.0302(19) -0.0006(14) -0.0088(15) 0.0015(13)
C17 0.0253(18) 0.0263(18) 0.0292(19) -0.0029(15) -0.0051(15) 0.0023(14)
C18 0.0288(19) 0.032(2) 0.0257(19) -0.0050(15) -0.0051(15) -0.0007(16)
C19 0.0246(18) 0.032(2) 0.036(2) -0.0084(17) -0.0085(16) -0.0009(15)
C20 0.0230(18) 0.041(2) 0.034(2) -0.0097(18) 0.0014(16) -0.0038(16)
C21 0.0268(19) 0.032(2) 0.031(2) -0.0055(16) -0.0032(16) -0.0020(15)
C22 0.026(2) 0.060(3) 0.049(3) -0.015(2) -0.0070(19) -0.009(2)
C23 0.0178(15) 0.0204(16) 0.0275(18) 0.0008(14) -0.0111(14) -0.0002(13)
C24 0.0158(15) 0.0225(17) 0.0273(18) 0.0009(14) -0.0111(13) 0.0005(13)
C25 0.0187(16) 0.0221(17) 0.0285(18) -0.0001(14) -0.0126(14) 0.0016(13)
C26 0.0289(18) 0.0194(17) 0.0308(19) 0.0020(14) -0.0129(15) 0.0041(14)
C27 0.0300(19) 0.0242(18) 0.032(2) 0.0067(15) -0.0122(16) 0.0013(15)
C28 0.0196(17) 0.031(2) 0.031(2) 0.0070(16) -0.0047(15) 0.0011(14)
C29 0.0188(16) 0.0251(18) 0.0278(18) 0.0003(14) -0.0103(14) 0.0018(13)
C30 0.0169(15) 0.0221(17) 0.0282(18) 0.0018(14) -0.0117(14) 0.0002(13)
C31 0.033(2) 0.029(2) 0.029(2) 0.0043(15) -0.0114(16) 0.0066(16)
C32 0.033(2) 0.030(2) 0.032(2) 0.0015(16) -0.0095(17) 0.0023(16)
C33 0.041(2) 0.0239(19) 0.037(2) -0.0006(16) -0.0178(18) 0.0086(16)
C34 0.036(2) 0.038(2) 0.045(2) -0.0041(19) -0.0139(19) 0.0164(18)
C35 0.0209(17) 0.0302(19) 0.0240(18) -0.0009(14) -0.0089(14) -0.0018(14)
C36 0.0179(16) 0.0264(18) 0.0275(18) 0.0031(14) -0.0040(14) 0.0012(13)
C37 0.0250(18) 0.033(2) 0.033(2) 0.0001(16) -0.0046(16) 0.0035(15)
C38 0.032(2) 0.036(2) 0.042(2) -0.0042(19) -0.0030(18) 0.0058(18)
C39 0.0249(19) 0.034(2) 0.051(3) 0.0005(19) -0.0052(18) 0.0096(16)
C40 0.046(3) 0.045(3) 0.034(2) -0.0037(19) -0.014(2) 0.007(2)
C41 0.0223(16) 0.0183(16) 0.0253(17) -0.0022(13) -0.0116(14) 0.0039(13)
C42 0.0201(16) 0.0234(17) 0.0293(19) 0.0001(14) -0.0120(14) 0.0037(13)
C43 0.0201(16) 0.0209(16) 0.0252(18) 0.0008(13) -0.0066(14) 0.0025(13)
C44 0.0256(18) 0.0244(18) 0.0293(19) -0.0023(15) -0.0076(15) 0.0032(14)
C45 0.034(2) 0.035(2) 0.028(2) -0.0041(16) -0.0046(17) -0.0017(17)
C46 0.0257(18) 0.033(2) 0.0272(19) -0.0055(16) -0.0023(15) -0.0025(15)
C47 0.0242(17) 0.0220(17) 0.0272(18) -0.0021(14) -0.0079(14) 0.0047(14)
C48 0.0222(16) 0.0162(15) 0.0283(18) 0.0007(13) -0.0081(14) 0.0036(13)
C49 0.0308(19) 0.0274(19) 0.0238(18) -0.0014(15) -0.0076(15) -0.0044(15)
C50 0.035(2) 0.045(3) 0.057(3) -0.027(2) -0.019(2) 0.0088(19)
C51 0.026(2) 0.058(3) 0.057(3) -0.018(2) -0.011(2) 0.003(2)
C52 0.043(2) 0.039(2) 0.029(2) 0.0009(17) -0.0122(18) -0.0127(19)
C53 0.062(3) 0.031(2) 0.052(3) -0.009(2) -0.031(2) 0.003(2)
C54 0.047(3) 0.033(2) 0.041(2) -0.0032(18) -0.025(2) 0.0075(19)
C55 0.063(3) 0.049(3) 0.056(3) -0.003(2) -0.035(3) -0.016(2)
C56 0.0192(16) 0.0221(17) 0.0297(19) 0.0023(14) -0.0050(14) -0.0003(13)
C57 0.0220(18) 0.031(2) 0.042(2) -0.0049(17) -0.0038(16) 0.0039(15)
C58 0.0216(18) 0.030(2) 0.042(2) -0.0018(17) -0.0080(16) 0.0039(15)
C59 0.0268(19) 0.0241(18) 0.039(2) 0.0049(16) -0.0145(17) -0.0009(15)
C60 0.0261(18) 0.0291(19) 0.0288(19) 0.0027(15) -0.0098(15) -0.0021(15)
C61 0.0224(17) 0.0253(18) 0.0292(19) -0.0011(15) -0.0079(15) 0.0027(14)
C62 0.032(2) 0.045(3) 0.046(3) 0.000(2) -0.021(2) -0.0051(18)
C63 0.0297(19) 0.0282(19) 0.038(2) -0.0042(16) -0.0162(17) 0.0025(15)
C64 0.043(2) 0.031(2) 0.037(2) 0.0059(17) -0.0141(19) 0.0075(18)
C65 0.0271(19) 0.030(2) 0.036(2) -0.0039(16) -0.0165(16) 0.0000(15)
C66 0.029(2) 0.039(2) 0.038(2) -0.0050(18) -0.0149(17) 0.0005(17)
C67 0.033(2) 0.045(3) 0.052(3) -0.002(2) -0.015(2) -0.0083(19)
C68 0.030(2) 0.057(3) 0.053(3) -0.010(2) -0.017(2) -0.008(2)
C69 0.030(2) 0.057(3) 0.067(3) -0.020(3) -0.028(2) 0.009(2)
C70 0.034(2) 0.039(2) 0.057(3) -0.010(2) -0.023(2) 0.0091(19)
C71 0.030(2) 0.031(2) 0.048(3) -0.0053(18) -0.0150(19) 0.0069(16)
C72 0.034(2) 0.032(2) 0.041(2) -0.0045(18) 0.0016(18) -0.0003(17)
C73 0.0276(19) 0.0276(19) 0.037(2) -0.0058(16) 0.0005(16) 0.0004(15)
C74 0.029(2) 0.027(2) 0.056(3) -0.0039(19) -0.0031(19) 0.0051(16)
C75 0.042(3) 0.023(2) 0.072(3) -0.004(2) -0.001(2) 0.0081(18)
C76 0.045(3) 0.034(2) 0.057(3) -0.017(2) 0.008(2) -0.005(2)
C77 0.043(2) 0.041(2) 0.044(3) -0.015(2) -0.005(2) -0.009(2)
C78 0.048(3) 0.033(2) 0.039(2) -0.0081(18) -0.012(2) -0.0064(19)
C79 0.031(2) 0.055(3) 0.035(2) 0.005(2) -0.0051(18) -0.0049(19)
C80 0.0249(19) 0.037(2) 0.044(2) -0.0042(19) -0.0111(18) -0.0026(16)
C81 0.0272(19) 0.0290(19) 0.035(2) 0.0026(16) -0.0157(16) -0.0046(15)
C82 0.036(2) 0.034(2) 0.034(2) 0.0008(17) -0.0189(18) -0.0041(17)
C83 0.048(3) 0.037(2) 0.044(3) 0.0011(19) -0.027(2) -0.004(2)
C84 0.046(3) 0.041(3) 0.054(3) 0.004(2) -0.034(2) -0.005(2)
C85 0.034(2) 0.051(3) 0.063(3) 0.001(2) -0.028(2) -0.002(2)
C86 0.030(2) 0.042(2) 0.048(3) -0.001(2) -0.0183(19) 0.0013(18)
C87 0.076(4) 0.029(2) 0.044(3) 0.000(2) -0.005(3) 0.004(2)
C88 0.041(2) 0.045(3) 0.041(2) -0.011(2) -0.013(2) -0.010(2)
C89 0.037(2) 0.0226(18) 0.038(2) -0.0054(16) -0.0189(18) 0.0070(15)
C90 0.048(3) 0.059(3) 0.043(3) -0.012(2) -0.024(2) 0.011(2)
C91 0.044(3) 0.075(4) 0.073(4) -0.029(3) -0.037(3) 0.020(3)
C92 0.030(2) 0.046(3) 0.087(4) -0.030(3) -0.024(3) 0.015(2)
C93 0.032(2) 0.032(2) 0.056(3) -0.006(2) -0.010(2) 0.0104(17)
C94 0.031(2) 0.032(2) 0.041(2) -0.0089(17) -0.0182(18) 0.0114(16)
S1 0.0271(5) 0.0322(5) 0.0390(6) 0.0010(4) -0.0108(4) 0.0037(4)
S2 0.0246(4) 0.0316(5) 0.0351(5) 0.0019(4) -0.0099(4) 0.0092(4)
P1 0.0247(5) 0.0231(5) 0.0292(5) 0.0011(4) -0.0133(4) 0.0021(4)
Cl1 0.0432(5) 0.0356(5) 0.0253(5) 0.0024(4) -0.0130(4) 0.0016(4)
Cl2 0.0419(6) 0.0391(6) 0.0353(5) 0.0096(4) -0.0128(4) -0.0182(4)
Pd1 0.02328(15) 0.02091(15) 0.02331(15) 0.00153(11) -0.00994(11) 0.00027(10)
Pd2 0.02503(15) 0.02548(16) 0.02497(16) 0.00297(11) -0.01075(12) -0.00540(11)
P2 0.0253(5) 0.0239(5) 0.0289(5) -0.0023(4) -0.0061(4) 0.0006(4)
P3 0.0219(5) 0.0345(5) 0.0281(5) 0.0022(4) -0.0099(4) -0.0039(4)
P4 0.0399(6) 0.0242(5) 0.0320(5) -0.0009(4) -0.0124(5) -0.0022(4)

loop_
_atom_type_symbol
_atom_type_description
_atom_type_scat_dispersion_real
_atom_type_scat_dispersion_imag
_atom_type_scat_source
C C 0.0033 0.0016 'International Tables Vol C Tables 4.2.6.8 and 6.1.1.4'
H H 0.0000 0.0000 'International Tables Vol C Tables 4.2.6.8 and 6.1.1.4'
N N 0.0061 0.0033 'International Tables Vol C Tables 4.2.6.8 and 6.1.1.4'
P P 0.1023 0.0942 'International Tables Vol C Tables 4.2.6.8 and 6.1.1.4'
S S 0.1246 0.1234 'International Tables Vol C Tables 4.2.6.8 and 6.1.1.4'
Cl Cl 0.1484 0.1585 'International Tables Vol C Tables 4.2.6.8 and 6.1.1.4'
Pd Pd -0.9988 1.0072 'International Tables Vol C Tables 4.2.6.8 and 6.1.1.4'
O O 0.0106 0.0060 'International Tables Vol C Tables 4.2.6.8 and 6.1.1.4'

loop_
_geom_angle_atom_site_label_1
_geom_angle_atom_site_label_2
_geom_angle_atom_site_label_3
_geom_angle
C1 N1 C8 119.1(3)
C2 N2 C3 118.2(3)
C23 N3 C30 118.3(3)
C24 N4 C25 118.1(3)
C41 N5 C48 116.7(3)
C42 N6 C43 117.9(3)
N1 C1 C2 119.1(3)
N1 C1 Pd1 120.1(3)
C2 C1 Pd1 120.6(3)
N2 C2 C1 122.8(3)
N2 C2 C23 118.9(3)
C1 C2 C23 118.3(3)
N2 C3 C4 120.0(3)
N2 C3 C8 119.1(3)
C4 C3 C8 120.9(3)
C5 C4 C3 117.2(3)
C5 C4 C9 119.8(3)
C3 C4 C9 123.0(3)
C4 C5 C6 122.3(3)
C4 C5 H1 118.9
C6 C5 H1 118.9
C7 C6 C5 122.5(3)
C7 C6 H2 118.7
C5 C6 H2 118.7
C6 C7 C8 116.6(3)
C6 C7 C16 120.1(3)
C8 C7 C16 123.1(3)
N1 C8 C3 121.0(3)
N1 C8 C7 118.8(3)
C3 C8 C7 120.2(3)
C14 C9 C10 117.4(3)
C14 C9 C4 123.3(3)
C10 C9 C4 119.3(3)
C11 C10 C9 121.3(4)
C11 C10 H3 119.3
C9 C10 H3 119.3
C10 C11 C12 121.0(3)
C10 C11 H4 119.5
C12 C11 H4 119.5
C13 C12 C11 117.7(3)
C13 C12 C15 120.9(3)
C11 C12 C15 121.4(3)
C14 C13 C12 121.6(3)
C14 C13 H5 119.2
C12 C13 H5 119.2
C13 C14 C9 121.0(3)
C13 C14 H6 119.5
C9 C14 H6 119.5
C12 C15 H7 109.5
C12 C15 H8 109.5
H7 C15 H8 109.5
C12 C15 H9 109.5
H7 C15 H9 109.5
H8 C15 H9 109.5
C21 C16 C17 118.2(3)
C21 C16 C7 118.6(3)
C17 C16 C7 123.1(3)
C18 C17 C16 120.1(4)
C18 C17 H10 120.0
C16 C17 H10 120.0
C17 C18 C19 122.0(4)
C17 C18 H11 119.0
C19 C18 H11 119.0
C20 C19 C18 117.6(4)
C20 C19 C22 121.9(4)
C18 C19 C22 120.5(4)
C19 C20 C21 121.4(4)
C19 C20 H12 119.3
C21 C20 H12 119.3
C20 C21 C16 120.6(4)
C20 C21 H13 119.7
C16 C21 H13 119.7
C19 C22 H14 109.5
C19 C22 H15 109.5
H14 C22 H15 109.5
C19 C22 H16 109.5
H14 C22 H16 109.5
H15 C22 H16 109.5
N3 C23 C24 121.0(3)
N3 C23 C2 117.0(3)
C24 C23 C2 121.8(3)
N4 C24 C23 120.1(3)
N4 C24 C41 115.5(3)
C23 C24 C41 124.1(3)
N4 C25 C30 119.8(3)
N4 C25 C26 119.6(3)
C30 C25 C26 120.4(3)
C27 C26 C25 116.9(3)
C27 C26 C31 121.4(3)
C25 C26 C31 121.6(3)
C26 C27 C28 122.5(3)
C26 C27 H17 118.8
C28 C27 H17 118.8
C29 C28 C27 121.6(4)
C29 C28 H18 119.2
C27 C28 H18 119.2
C28 C29 C30 117.7(3)
C28 C29 C36 118.7(3)
C30 C29 C36 123.5(3)
N3 C30 C25 119.2(3)
N3 C30 C29 120.8(3)
C25 C30 C29 119.9(3)
C32 C31 C26 130.9(4)
C32 C31 S1 110.6(3)
C26 C31 S1 117.8(3)
C31 C32 C33 111.9(4)
C31 C32 C35 122.1(4)
C33 C32 C35 125.9(4)
C34 C33 C32 114.2(4)
C34 C33 H19 122.9
C32 C33 H19 122.9
C33 C34 S1 111.3(3)
C33 C34 H20 124.4
S1 C34 H20 124.4
C32 C35 H21 109.5
C32 C35 H22 109.5
H21 C35 H22 109.5
C32 C35 H23 109.5
H21 C35 H23 109.5
H22 C35 H23 109.5
C37 C36 C29 128.3(3)
C37 C36 S2 111.1(3)
C29 C36 S2 119.8(3)
C36 C37 C38 111.4(4)
C36 C37 C40 125.3(4)
C38 C37 C40 123.3(4)
C39 C38 C37 114.4(4)
C39 C38 H24 122.8
C37 C38 H24 122.8
C38 C39 S2 111.1(3)
C38 C39 H25 124.5
S2 C39 H25 124.5
C37 C40 H26 109.5
C37 C40 H27 109.5
H26 C40 H27 109.5
C37 C40 H28 109.5
H26 C40 H28 109.5
H27 C40 H28 109.5
N5 C41 C42 123.3(3)
N5 C41 C24 119.5(3)
C42 C41 C24 117.3(3)
N6 C42 C41 120.1(3)
N6 C42 Pd2 117.6(3)
C41 C42 Pd2 121.6(3)
N6 C43 C48 121.2(3)
N6 C43 C44 117.7(3)
C48 C43 C44 120.7(3)
C45 C44 C43 118.1(4)
C45 C44 C49 121.0(4)
C43 C44 C49 120.8(3)
C44 C45 C46 120.8(4)
C44 C45 H29 119.6
C46 C45 H29 119.6
C47 C46 C45 123.3(4)
C47 C46 H30 118.4
C45 C46 H30 118.4
C46 C47 C48 116.4(3)
C46 C47 C56 119.7(3)
C48 C47 C56 123.8(3)
N5 C48 C43 120.1(3)
N5 C48 C47 119.3(3)
C43 C48 C47 120.6(3)
C54 C49 C50 117.4(4)
C54 C49 C44 120.8(4)
C50 C49 C44 121.7(4)
C49 C50 C51 121.2(4)
C49 C50 H31 119.4
C51 C50 H31 119.4
C52 C51 C50 121.6(4)
C52 C51 H32 119.2
C50 C51 H32 119.2
C51 C52 C53 117.3(4)
C51 C52 C55 121.5(5)
C53 C52 C55 121.1(5)
C52 C53 C54 121.0(4)
C52 C53 H33 119.5
C54 C53 H33 119.5
C49 C54 C53 121.4(4)
C49 C54 H34 119.3
C53 C54 H34 119.3
C52 C55 H35 109.5
C52 C55 H36 109.5
H35 C55 H36 109.5
C52 C55 H37 109.5
H35 C55 H37 109.5
H36 C55 H37 109.5
C61 C56 C57 117.6(4)
C61 C56 C47 122.3(3)
C57 C56 C47 120.0(4)
C58 C57 C56 120.8(4)
C58 C57 H38 119.6
C56 C57 H38 119.6
C59 C58 C57 121.7(4)
C59 C58 H39 119.1
C57 C58 H39 119.1
C58 C59 C60 117.3(4)
C58 C59 C62 121.6(4)
C60 C59 C62 121.1(4)
C61 C60 C59 121.3(4)
C61 C60 H40 119.3
C59 C60 H40 119.3
C56 C61 C60 121.1(4)
C56 C61 H41 119.4
C60 C61 H41 119.4
C59 C62 H42 109.5
C59 C62 H43 109.5
H42 C62 H43 109.5
C59 C62 H44 109.5
H42 C62 H44 109.5
H43 C62 H44 109.5
P1 C63 H45 109.5
P1 C63 H46 109.5
H45 C63 H46 109.5
P1 C63 H47 109.5
H45 C63 H47 109.5
H46 C63 H47 109.5
P1 C64 H48 109.5
P1 C64 H49 109.5
H48 C64 H49 109.5
P1 C64 H50 109.5
H48 C64 H50 109.5
H49 C64 H50 109.5
C66 C65 C70 120.0(4)
C66 C65 P1 119.3(3)
C70 C65 P1 120.7(3)
C65 C66 C67 120.1(4)
C65 C66 H51 120.0
C67 C66 H51 120.0
C68 C67 C66 119.5(5)
C68 C67 H52 120.2
C66 C67 H52 120.2
C69 C68 C67 120.5(4)
C69 C68 H53 119.7
C67 C68 H53 119.7
C68 C69 C70 120.2(4)
C68 C69 H54 119.9
C70 C69 H54 119.9
C69 C70 C65 119.6(4)
C69 C70 H55 120.2
C65 C70 H55 120.2
P2 C71 H56 109.5
P2 C71 H57 109.5
H56 C71 H57 109.5
P2 C71 H58 109.5
H56 C71 H58 109.5
H57 C71 H58 109.5
P2 C72 H59 109.5
P2 C72 H60 109.5
H59 C72 H60 109.5
P2 C72 H61 109.5
H59 C72 H61 109.5
H60 C72 H61 109.5
C78 C73 C74 119.2(4)
C78 C73 P2 117.3(3)
C74 C73 P2 123.5(3)
C75 C74 C73 120.1(5)
C75 C74 H62 119.9
C73 C74 H62 119.9
C76 C75 C74 120.0(5)
C76 C75 H63 120.0
C74 C75 H63 120.0
C75 C76 C77 120.4(4)
C75 C76 H64 119.8
C77 C76 H64 119.8
C78 C77 C76 119.4(5)
C78 C77 H65 120.3
C76 C77 H65 120.3
C77 C78 C73 120.9(4)
C77 C78 H66 119.6
C73 C78 H66 119.6
P3 C79 H67 109.5
P3 C79 H68 109.5
H67 C79 H68 109.5
P3 C79 H69 109.5
H67 C79 H69 109.5
H68 C79 H69 109.5
P3 C80 H70 109.5
P3 C80 H71 109.5
H70 C80 H71 109.5
P3 C80 H72 109.5
H70 C80 H72 109.5
H71 C80 H72 109.5
C82 C81 C86 119.0(4)
C82 C81 P3 119.1(3)
C86 C81 P3 121.9(3)
C81 C82 C83 120.4(4)
C81 C82 H73 119.8
C83 C82 H73 119.8
C84 C83 C82 119.8(5)
C84 C83 H74 120.1
C82 C83 H74 120.1
C83 C84 C85 120.4(4)
C83 C84 H75 119.8
C85 C84 H75 119.8
C84 C85 C86 120.0(5)
C84 C85 H76 120.0
C86 C85 H76 120.0
C85 C86 C81 120.3(5)
C85 C86 H77 119.8
C81 C86 H77 119.8
P4 C87 H78 109.5
P4 C87 H79 109.5
H78 C87 H79 109.5
P4 C87 H80 109.5
H78 C87 H80 109.5
H79 C87 H80 109.5
P4 C88 H81 109.5
P4 C88 H82 109.5
H81 C88 H82 109.5
P4 C88 H83 109.5
H81 C88 H83 109.5
H82 C88 H83 109.5
C90 C89 C94 119.1(4)
C90 C89 P4 118.3(4)
C94 C89 P4 122.5(3)
C91 C90 C89 120.5(5)
C91 C90 H84 119.8
C89 C90 H84 119.8
C90 C91 C92 120.2(5)
C90 C91 H85 119.9
C92 C91 H85 119.9
C93 C92 C91 119.3(5)
C93 C92 H86 120.4
C91 C92 H86 120.4
C92 C93 C94 120.9(5)
C92 C93 H87 119.5
C94 C93 H87 119.5
C93 C94 C89 120.0(4)
C93 C94 H88 120.0
C89 C94 H88 120.0
O1 C96 C95 108.3(5)
O1 C97 C98 108.4(4)
C34 S1 C31 91.9(2)
C39 S2 C36 92.0(2)
C64 P1 C63 102.1(2)
C64 P1 C65 105.3(2)
C63 P1 C65 103.13(19)
C64 P1 Pd1 112.94(15)
C63 P1 Pd1 121.99(13)
C65 P1 Pd1 109.83(14)
C1 Pd1 P1 92.74(10)
C1 Pd1 P2 85.04(10)
P1 Pd1 P2 172.55(4)
C1 Pd1 Cl1 176.15(10)
P1 Pd1 Cl1 91.11(4)
P2 Pd1 Cl1 91.13(4)
C42 Pd2 P3 94.78(10)
C42 Pd2 P4 85.33(11)
P3 Pd2 P4 166.75(4)
C42 Pd2 Cl2 175.73(11)
P3 Pd2 Cl2 89.13(4)
P4 Pd2 Cl2 90.48(4)
C72 P2 C73 103.2(2)
C72 P2 C71 103.6(2)
C73 P2 C71 105.0(2)
C72 P2 Pd1 115.92(15)
C73 P2 Pd1 110.24(13)
C71 P2 Pd1 117.34(15)
C79 P3 C81 105.5(2)
C79 P3 C80 101.1(2)
C81 P3 C80 103.69(19)
C79 P3 Pd2 114.40(17)
C81 P3 Pd2 106.40(15)
C80 P3 Pd2 124.04(14)
C88 P4 C89 105.2(2)
C88 P4 C87 103.8(2)
C89 P4 C87 103.1(2)
C88 P4 Pd2 107.51(17)
C89 P4 Pd2 118.16(13)
C87 P4 Pd2 117.59(18)
C97 O1 C96 112.1(4)
C99 O2 C100 107.8(6)
O2 C99 C101 105.0(6)
O2 C100 C102 108.2(8)

loop_
_geom_bond_atom_site_label_1
_geom_bond_atom_site_label_2
_geom_bond_distance
N1 C1 1.322(5)
N1 C8 1.374(4)
N2 C2 1.317(4)
N2 C3 1.378(4)
N3 C23 1.320(5)
N3 C30 1.371(4)
N4 C24 1.326(5)
N4 C25 1.375(5)
N5 C41 1.318(5)
N5 C48 1.389(5)
N6 C42 1.324(5)
N6 C43 1.378(5)
C1 C2 1.446(5)
C1 Pd1 1.997(3)
C2 C23 1.498(5)
C3 C4 1.422(5)
C3 C8 1.426(5)
C4 C5 1.379(5)
C4 C9 1.505(5)
C5 C6 1.402(5)
C5 H1 0.9500
C6 C7 1.386(5)
C6 H2 0.9500
C7 C8 1.439(5)
C7 C16 1.495(5)
C9 C14 1.399(5)
C9 C10 1.404(5)
C10 C11 1.388(5)
C10 H3 0.9500
C11 C12 1.397(5)
C11 H4 0.9500
C12 C13 1.392(5)
C12 C15 1.515(5)
C13 C14 1.387(5)
C13 H5 0.9500
C14 H6 0.9500
C15 H7 0.9800
C15 H8 0.9800
C15 H9 0.9800
C16 C21 1.403(5)
C16 C17 1.404(5)
C17 C18 1.391(5)
C17 H10 0.9500
C18 C19 1.398(5)
C18 H11 0.9500
C19 C20 1.388(6)
C19 C22 1.512(6)
C20 C21 1.396(6)
C20 H12 0.9500
C21 H13 0.9500
C22 H14 0.9800
C22 H15 0.9800
C22 H16 0.9800
C23 C24 1.440(5)
C24 C41 1.496(5)
C25 C30 1.421(5)
C25 C26 1.433(5)
C26 C27 1.373(6)
C26 C31 1.480(5)
C27 C28 1.403(6)
C27 H17 0.9500
C28 C29 1.381(5)
C28 H18 0.9500
C29 C30 1.423(5)
C29 C36 1.478(5)
C31 C32 1.357(6)
C31 S1 1.760(4)
C32 C33 1.424(6)
C32 C35 1.461(5)
C33 C34 1.355(6)
C33 H19 0.9500
C34 S1 1.700(5)
C34 H20 0.9500
C35 H21 0.9800
C35 H22 0.9800
C35 H23 0.9800
C36 C37 1.375(6)
C36 S2 1.735(4)
C37 C38 1.421(6)
C37 C40 1.508(6)
C38 C39 1.350(7)
C38 H24 0.9500
C39 S2 1.716(5)
C39 H25 0.9500
C40 H26 0.9800
C40 H27 0.9800
C40 H28 0.9800
C41 C42 1.429(5)
C42 Pd2 2.012(4)
C43 C48 1.406(5)
C43 C44 1.426(5)
C44 C45 1.381(6)
C44 C49 1.489(5)
C45 C46 1.397(6)
C45 H29 0.9500
C46 C47 1.389(5)
C46 H30 0.9500
C47 C48 1.434(5)
C47 C56 1.487(5)
C49 C54 1.385(6)
C49 C50 1.386(6)
C50 C51 1.391(6)
C50 H31 0.9500
C51 C52 1.383(7)
C51 H32 0.9500
C52 C53 1.392(7)
C52 C55 1.501(6)
C53 C54 1.396(6)
C53 H33 0.9500
C54 H34 0.9500
C55 H35 0.9800
C55 H36 0.9800
C55 H37 0.9800
C56 C61 1.384(5)
C56 C57 1.403(5)
C57 C58 1.392(6)
C57 H38 0.9500
C58 C59 1.382(6)
C58 H39 0.9500
C59 C60 1.399(6)
C59 C62 1.509(5)
C60 C61 1.395(5)
C60 H40 0.9500
C61 H41 0.9500
C62 H42 0.9800
C62 H43 0.9800
C62 H44 0.9800
C63 P1 1.830(4)
C63 H45 0.9800
C63 H46 0.9800
C63 H47 0.9800
C64 P1 1.817(4)
C64 H48 0.9800
C64 H49 0.9800
C64 H50 0.9800
C65 C66 1.388(6)
C65 C70 1.400(6)
C65 P1 1.830(4)
C66 C67 1.401(6)
C66 H51 0.9500
C67 C68 1.393(7)
C67 H52 0.9500
C68 C69 1.378(7)
C68 H53 0.9500
C69 C70 1.397(7)
C69 H54 0.9500
C70 H55 0.9500
C71 P2 1.823(4)
C71 H56 0.9800
C71 H57 0.9800
C71 H58 0.9800
C72 P2 1.819(4)
C72 H59 0.9800
C72 H60 0.9800
C72 H61 0.9800
C73 C78 1.392(6)
C73 C74 1.394(6)
C73 P2 1.822(4)
C74 C75 1.391(6)
C74 H62 0.9500
C75 C76 1.379(8)
C75 H63 0.9500
C76 C77 1.394(7)
C76 H64 0.9500
C77 C78 1.382(6)
C77 H65 0.9500
C78 H66 0.9500
C79 P3 1.822(4)
C79 H67 0.9800
C79 H68 0.9800
C79 H69 0.9800
C80 P3 1.828(4)
C80 H70 0.9800
C80 H71 0.9800
C80 H72 0.9800
C81 C82 1.385(6)
C81 C86 1.404(6)
C81 P3 1.827(4)
C82 C83 1.400(6)
C82 H73 0.9500
C83 C84 1.380(7)
C83 H74 0.9500
C84 C85 1.383(8)
C84 H75 0.9500
C85 C86 1.385(6)
C85 H76 0.9500
C86 H77 0.9500
C87 P4 1.821(5)
C87 H78 0.9800
C87 H79 0.9800
C87 H80 0.9800
C88 P4 1.811(5)
C88 H81 0.9800
C88 H82 0.9800
C88 H83 0.9800
C89 C90 1.397(6)
C89 C94 1.399(6)
C89 P4 1.820(4)
C90 C91 1.377(8)
C90 H84 0.9500
C91 C92 1.411(9)
C91 H85 0.9500
C92 C93 1.371(7)
C92 H86 0.9500
C93 C94 1.392(6)
C93 H87 0.9500
C94 H88 0.9500
C95 C96 1.510(8)
C96 O1 1.434(6)
C97 O1 1.418(6)
C97 C98 1.519(8)
P1 Pd1 2.3169(10)
Cl1 Pd1 2.3911(10)
Cl2 Pd2 2.3816(10)
Pd1 P2 2.3213(10)
Pd2 P3 2.3114(11)
Pd2 P4 2.3211(12)
O2 C99 1.397(8)
O2 C100 1.463(10)
C99 C101 1.604(12)
C100 C102 1.587(14)

loop_
_geom_hbond_atom_site_label_D
_geom_hbond_atom_site_label_H
_geom_hbond_atom_site_label_A
_geom_hbond_distance_DH
_geom_hbond_distance_HA
_geom_hbond_distance_DA
_geom_hbond_angle_DHA
_geom_hbond_publ_flag
C34 H20 O1 0.95 2.50 3.302(6) 142.1 yes
C64 H50 Cl1 0.98 2.82 3.327(5) 113.0 yes
C71 H56 S2 0.98 2.94 3.791(5) 145.7 yes
C79 H69 Cl2 0.98 2.83 3.341(5) 113.4 yes
C87 H79 Cl2 0.98 2.86 3.412(6) 116.6 yes
C90 H84 S1 0.95 2.75 3.599(5) 148.6 yes

loop_
_geom_torsion_atom_site_label_1
_geom_torsion_atom_site_label_2
_geom_torsion_atom_site_label_3
_geom_torsion_atom_site_label_4
_geom_torsion
C8 N1 C1 C2 3.7(5)
C8 N1 C1 Pd1 -170.4(2)
C3 N2 C2 C1 6.4(5)
C3 N2 C2 C23 -171.8(3)
N1 C1 C2 N2 -9.4(5)
Pd1 C1 C2 N2 164.7(3)
N1 C1 C2 C23 168.7(3)
Pd1 C1 C2 C23 -17.1(4)
C2 N2 C3 C4 178.5(3)
C2 N2 C3 C8 1.6(5)
N2 C3 C4 C5 -171.3(3)
C8 C3 C4 C5 5.6(5)
N2 C3 C4 C9 8.2(5)
C8 C3 C4 C9 -174.9(3)
C3 C4 C5 C6 -1.1(5)
C9 C4 C5 C6 179.4(3)
C4 C5 C6 C7 -3.2(6)
C5 C6 C7 C8 3.0(5)
C5 C6 C7 C16 179.5(3)
C1 N1 C8 C3 4.0(5)
C1 N1 C8 C7 -174.0(3)
N2 C3 C8 N1 -7.0(5)
C4 C3 C8 N1 176.1(3)
N2 C3 C8 C7 171.0(3)
C4 C3 C8 C7 -5.9(5)
C6 C7 C8 N1 179.6(3)
C16 C7 C8 N1 3.1(5)
C6 C7 C8 C3 1.5(5)
C16 C7 C8 C3 -174.9(3)
C5 C4 C9 C14 144.2(4)
C3 C4 C9 C14 -35.2(5)
C5 C4 C9 C10 -35.5(5)
C3 C4 C9 C10 145.0(4)
C14 C9 C10 C11 0.5(5)
C4 C9 C10 C11 -179.8(3)
C9 C10 C11 C12 1.0(6)
C10 C11 C12 C13 -1.3(6)
C10 C11 C12 C15 -179.5(4)
C11 C12 C13 C14 0.0(6)
C15 C12 C13 C14 178.2(4)
C12 C13 C14 C9 1.5(6)
C10 C9 C14 C13 -1.8(5)
C4 C9 C14 C13 178.5(3)
C6 C7 C16 C21 -39.2(5)
C8 C7 C16 C21 137.1(4)
C6 C7 C16 C17 139.2(4)
C8 C7 C16 C17 -44.4(5)
C21 C16 C17 C18 -0.1(6)
C7 C16 C17 C18 -178.6(3)
C16 C17 C18 C19 -0.9(6)
C17 C18 C19 C20 1.2(6)
C17 C18 C19 C22 -179.5(4)
C18 C19 C20 C21 -0.4(6)
C22 C19 C20 C21 -179.7(4)
C19 C20 C21 C16 -0.6(6)
C17 C16 C21 C20 0.8(6)
C7 C16 C21 C20 179.4(4)
C30 N3 C23 C24 6.2(5)
C30 N3 C23 C2 -168.8(3)
N2 C2 C23 N3 -122.9(4)
C1 C2 C23 N3 58.8(4)
N2 C2 C23 C24 62.1(5)
C1 C2 C23 C24 -116.2(4)
C25 N4 C24 C23 7.3(5)
C25 N4 C24 C41 -166.5(3)
N3 C23 C24 N4 -16.0(5)
C2 C23 C24 N4 158.8(3)
N3 C23 C24 C41 157.4(3)
C2 C23 C24 C41 -27.9(5)
C24 N4 C25 C30 9.5(5)
C24 N4 C25 C26 -174.7(3)
N4 C25 C26 C27 -166.0(3)
C30 C25 C26 C27 9.7(5)
N4 C25 C26 C31 19.1(5)
C30 C25 C26 C31 -165.1(3)
C25 C26 C27 C28 -1.5(6)
C31 C26 C27 C28 173.3(4)
C26 C27 C28 C29 -5.0(6)
C27 C28 C29 C30 3.1(6)
C27 C28 C29 C36 -179.6(4)
C23 N3 C30 C25 10.6(5)
C23 N3 C30 C29 -172.6(3)
N4 C25 C30 N3 -19.1(5)
C26 C25 C30 N3 165.2(3)
N4 C25 C30 C29 164.1(3)
C26 C25 C30 C29 -11.7(5)
C28 C29 C30 N3 -171.7(3)
C36 C29 C30 N3 11.2(5)
C28 C29 C30 C25 5.0(5)
C36 C29 C30 C25 -172.0(3)
C27 C26 C31 C32 49.7(6)
C25 C26 C31 C32 -135.7(4)
C27 C26 C31 S1 -119.8(4)
C25 C26 C31 S1 54.8(5)
C26 C31 C32 C33 -171.3(4)
S1 C31 C32 C33 -1.3(5)
C26 C31 C32 C35 10.7(7)
S1 C31 C32 C35 -179.2(3)
C31 C32 C33 C34 1.4(6)
C35 C32 C33 C34 179.2(4)
C32 C33 C34 S1 -0.9(5)
C28 C29 C36 C37 43.0(6)
C30 C29 C36 C37 -140.0(4)
C28 C29 C36 S2 -126.4(3)
C30 C29 C36 S2 50.7(5)
C29 C36 C37 C38 -169.5(4)
S2 C36 C37 C38 0.6(4)
C29 C36 C37 C40 11.7(7)
S2 C36 C37 C40 -178.2(4)
C36 C37 C38 C39 -0.1(6)
C40 C37 C38 C39 178.6(4)
C37 C38 C39 S2 -0.4(5)
C48 N5 C41 C42 1.7(5)
C48 N5 C41 C24 -176.7(3)
N4 C24 C41 N5 -124.9(3)
C23 C24 C41 N5 61.5(5)
N4 C24 C41 C42 56.5(4)
C23 C24 C41 C42 -117.0(4)
C43 N6 C42 C41 6.1(5)
C43 N6 C42 Pd2 -164.4(2)
N5 C41 C42 N6 -8.4(5)
C24 C41 C42 N6 170.1(3)
N5 C41 C42 Pd2 161.7(3)
C24 C41 C42 Pd2 -19.9(4)
C42 N6 C43 C48 2.0(5)
C42 N6 C43 C44 174.9(3)
N6 C43 C44 C45 -171.2(3)
C48 C43 C44 C45 1.8(5)
N6 C43 C44 C49 6.1(5)
C48 C43 C44 C49 179.0(3)
C43 C44 C45 C46 0.2(6)
C49 C44 C45 C46 -177.1(4)
C44 C45 C46 C47 -1.7(6)
C45 C46 C47 C48 1.1(6)
C45 C46 C47 C56 178.9(4)
C41 N5 C48 C43 6.5(5)
C41 N5 C48 C47 -172.6(3)
N6 C43 C48 N5 -8.7(5)
C44 C43 C48 N5 178.6(3)
N6 C43 C48 C47 170.4(3)
C44 C43 C48 C47 -2.3(5)
C46 C47 C48 N5 179.9(3)
C56 C47 C48 N5 2.2(5)
C46 C47 C48 C43 0.8(5)
C56 C47 C48 C43 -176.8(3)
C45 C44 C49 C54 67.9(5)
C43 C44 C49 C54 -109.3(5)
C45 C44 C49 C50 -109.8(5)
C43 C44 C49 C50 73.0(5)
C54 C49 C50 C51 1.0(7)
C44 C49 C50 C51 178.7(4)
C49 C50 C51 C52 0.4(8)
C50 C51 C52 C53 -1.3(8)
C50 C51 C52 C55 -179.5(5)
C51 C52 C53 C54 0.9(7)
C55 C52 C53 C54 179.1(5)
C50 C49 C54 C53 -1.4(7)
C44 C49 C54 C53 -179.2(4)
C52 C53 C54 C49 0.5(8)
C46 C47 C56 C61 139.5(4)
C48 C47 C56 C61 -42.9(5)
C46 C47 C56 C57 -38.3(5)
C48 C47 C56 C57 139.3(4)
C61 C56 C57 C58 1.1(6)
C47 C56 C57 C58 179.0(4)
C56 C57 C58 C59 1.0(6)
C57 C58 C59 C60 -2.5(6)
C57 C58 C59 C62 176.7(4)
C58 C59 C60 C61 2.0(6)
C62 C59 C60 C61 -177.2(4)
C57 C56 C61 C60 -1.6(5)
C47 C56 C61 C60 -179.4(3)
C59 C60 C61 C56 0.0(6)
C70 C65 C66 C67 -1.0(7)
P1 C65 C66 C67 179.6(4)
C65 C66 C67 C68 0.0(7)
C66 C67 C68 C69 0.4(8)
C67 C68 C69 C70 0.2(8)
C68 C69 C70 C65 -1.3(8)
C66 C65 C70 C69 1.6(7)
P1 C65 C70 C69 -179.0(4)
C78 C73 C74 C75 -1.3(7)
P2 C73 C74 C75 179.1(4)
C73 C74 C75 C76 1.0(7)
C74 C75 C76 C77 0.2(7)
C75 C76 C77 C78 -0.9(7)
C76 C77 C78 C73 0.5(7)
C74 C73 C78 C77 0.6(7)
P2 C73 C78 C77 -179.9(4)
C86 C81 C82 C83 -0.5(6)
P3 C81 C82 C83 179.0(3)
C81 C82 C83 C84 -0.9(7)
C82 C83 C84 C85 2.0(7)
C83 C84 C85 C86 -1.7(7)
C84 C85 C86 C81 0.2(7)
C82 C81 C86 C85 0.9(7)
P3 C81 C86 C85 -178.6(4)
C94 C89 C90 C91 -1.1(7)
P4 C89 C90 C91 -177.1(4)
C89 C90 C91 C92 1.5(8)
C90 C91 C92 C93 -0.7(8)
C91 C92 C93 C94 -0.6(7)
C92 C93 C94 C89 1.0(6)
C90 C89 C94 C93 -0.1(6)
P4 C89 C94 C93 175.6(3)
C33 C34 S1 C31 0.1(4)
C32 C31 S1 C34 0.7(3)
C26 C31 S1 C34 172.2(3)
C38 C39 S2 C36 0.6(4)
C37 C36 S2 C39 -0.7(3)
C29 C36 S2 C39 170.4(3)
C66 C65 P1 C64 -152.9(4)
C70 C65 P1 C64 27.7(4)
C66 C65 P1 C63 100.4(4)
C70 C65 P1 C63 -79.0(4)
C66 C65 P1 Pd1 -31.1(4)
C70 C65 P1 Pd1 149.5(3)
C78 C73 P2 C72 76.3(4)
C74 C73 P2 C72 -104.1(4)
C78 C73 P2 C71 -175.4(3)
C74 C73 P2 C71 4.2(4)
C78 C73 P2 Pd1 -48.1(4)
C74 C73 P2 Pd1 131.5(3)
C82 C81 P3 C79 -155.7(3)
C86 C81 P3 C79 23.8(4)
C82 C81 P3 C80 98.4(4)
C86 C81 P3 C80 -82.0(4)
C82 C81 P3 Pd2 -33.8(3)
C86 C81 P3 Pd2 145.7(3)
C90 C89 P4 C88 -165.0(4)
C94 C89 P4 C88 19.2(4)
C90 C89 P4 C87 -56.6(4)
C94 C89 P4 C87 127.6(4)
C90 C89 P4 Pd2 75.0(4)
C94 C89 P4 Pd2 -100.8(3)
C98 C97 O1 C96 179.1(4)
C95 C96 O1 C97 177.2(4)
C100 O2 C99 C101 -177.0(7)
C99 O2 C100 C102 176.1(7)
